data_9009090
loop_
_publ_author_name
'Wyckoff, R. W. G.'

_publ_section_title
;
 Second edition. Interscience Publishers, New York, New York
;
_journal_name_full 'Crystal Structures'
_journal_page_first 239
_journal_page_last 444
_journal_volume 1
_journal_year 1963
_chemical_formula_sum 'Mo O2'
_chemical_name_mineral Tugarinovite
_space_group_IT_number 14
_symmetry_space_group_name_Hall '-P 2ybc'
_symmetry_space_group_name_H-M 'P 1 21/c 1'
_cell_angle_alpha 90
_cell_angle_beta 120.983
_cell_angle_gamma 90
_cell_length_a 5.584
_cell_length_b 4.842
_cell_length_c 5.608
_cell_formula_units_Z 4
_cell_volume 129.993
_database_code_amcsd 0011769
_exptl_crystal_density_diffrn 6.537
_cod_database_code 9009090

loop_
_space_group_symop_operation_xyz
x,y,z
x,1/2-y,1/2+z
-x,1/2+y,1/2-z
-x,-y,-z

loop_
_atom_site_label
_atom_site_fract_x
_atom_site_fract_y
_atom_site_fract_z
Mo 0.23200 0.00000 0.01700
O1 0.11000 0.21000 0.24000
O2 0.39000 0.70000 0.30000

loop_
_cod_related_entry_id
_cod_related_entry_database
_cod_related_entry_code
1 ChemSpider 8373194
2 AMCSD 0011769
